data_4307272
loop_
_publ_author_name
'Xiao-Yan Chen'
'Yann Bretonni\`ere'
'Jacques P\'ecaut'
'Daniel Imbert'
'Jean-Claude B\"unzli'
'Marinella Mazzanti'

_publ_section_title
;
Selective Self-Assembly of Hexameric Homo- and Heteropolymetallic
Lanthanide Wheels: Synthesis, Structure, and Photophysical Studies
;
_journal_name_full 'Inorganic Chemistry'
_journal_page_first 625
_journal_page_last 637
_journal_paper_doi 10.1021/ic061806o
_journal_volume 46
_journal_year 2007
_chemical_formula_sum 'C221 H150 F27 Gd7 N46 O51 S9'
_chemical_formula_weight 6168.16
_chemical_name_systematic
;
 ?
;
_space_group_IT_number 176
_symmetry_cell_setting hexagonal
_symmetry_space_group_name_Hall '-P 6c'
_symmetry_space_group_name_H-M 'P 63/m'
_atom_sites_solution_hydrogens geom
_atom_sites_solution_primary direct
_atom_sites_solution_secondary difmap
_audit_creation_method SHELXL-97
_cell_angle_alpha 90.00
_cell_angle_beta 90.00
_cell_angle_gamma 120.00
_cell_formula_units_Z 2
_cell_length_a 22.9958(7)
_cell_length_b 22.9958(7)
_cell_length_c 31.3192(17)
_cell_measurement_temperature 223(2)
_cell_volume 14342.9(10)
_computing_cell_refinement 'Bruker SMART'
_computing_data_collection 'Bruker SMART'
_computing_data_reduction 'Bruker SHELXTL'
_computing_molecular_graphics 'Bruker SHELXTL'
_computing_publication_material 'Bruker SHELXTL'
_computing_structure_refinement 'SHELXL-97 (Sheldrick, 1997)'
_computing_structure_solution 'SHELXS-97 (Sheldrick, 1990)'
_diffrn_ambient_temperature 223(2)
_diffrn_measured_fraction_theta_full 0.698
_diffrn_measured_fraction_theta_max 0.698
_diffrn_measurement_device_type 'CCD area detector'
_diffrn_measurement_method 'phi and omega scans'
_diffrn_radiation_monochromator graphite
_diffrn_radiation_source 'fine-focus sealed tube'
_diffrn_radiation_type MoK\a
_diffrn_radiation_wavelength 0.71073
_diffrn_reflns_av_R_equivalents 0.1083
_diffrn_reflns_av_sigmaI/netI 0.3011
_diffrn_reflns_limit_h_max 29
_diffrn_reflns_limit_h_min -8
_diffrn_reflns_limit_k_max 3
_diffrn_reflns_limit_k_min -25
_diffrn_reflns_limit_l_max 42
_diffrn_reflns_limit_l_min -4
_diffrn_reflns_number 13609
_diffrn_reflns_theta_full 28.87
_diffrn_reflns_theta_max 28.86
_diffrn_reflns_theta_min 1.89
_exptl_absorpt_coefficient_mu 1.750
_exptl_absorpt_correction_T_max 0.7211
_exptl_absorpt_correction_T_min 0.7211
_exptl_absorpt_correction_type none
_exptl_crystal_density_diffrn 1.428
_exptl_crystal_density_method 'not measured'
_exptl_crystal_F_000 6082
_exptl_crystal_size_max 0.20
_exptl_crystal_size_mid 0.20
_exptl_crystal_size_min 0.20
_refine_diff_density_max 1.118
_refine_diff_density_min -1.387
_refine_diff_density_rms 0.219
_refine_ls_extinction_method none
_refine_ls_goodness_of_fit_ref 0.836
_refine_ls_hydrogen_treatment mixed
_refine_ls_matrix_type full
_refine_ls_number_parameters 535
_refine_ls_number_reflns 8929
_refine_ls_number_restraints 30
_refine_ls_restrained_S_all 0.835
_refine_ls_R_factor_all 0.2220
_refine_ls_R_factor_gt 0.0695
_refine_ls_shift/su_max 0.235
_refine_ls_shift/su_mean 0.014
_refine_ls_structure_factor_coef Fsqd
_refine_ls_weighting_details 'calc w=1/[\s^2^(Fo^2^)+(0.1235P)^2^+0.0000P] where P=(Fo^2^+2Fc^2^)/3'
_refine_ls_weighting_scheme calc
_refine_ls_wR_factor_gt 0.1947
_refine_ls_wR_factor_ref 0.2535
_reflns_number_gt 3014
_reflns_number_total 8929
_reflns_threshold_expression >2sigma(I)
_cod_data_source_file ic061806osi20060922_012014_2.cif
_cod_data_source_block struc_[Gd(GdL2)6](OTf)9.10CH3CN,_7
_cod_depositor_comments
;
The following automatic conversions were performed:
'_symmetry_cell_setting' value 'Hexagonal' changed to 'hexagonal'
according to '/home/saulius/struct/CIF-dictionaries/cif_core.dic'
dictionary named 'cif_core.dic' version 2.4.1 from 2010-06-29.

Automatic conversion script
Id: cif_fix_enum 1527 2010-12-29 10:47:43Z saulius 
;
_cod_database_code 4307272

loop_
_symmetry_equiv_pos_as_xyz
'x, y, z'
'-y, x-y, z'
'-x+y, -x, z'
'-x, -y, z+1/2'
'y, -x+y, z+1/2'
'x-y, x, z+1/2'
'-x, -y, -z'
'y, -x+y, -z'
'x-y, x, -z'
'x, y, -z-1/2'
'-y, x-y, -z-1/2'
'-x+y, -x, -z-1/2'

loop_
_atom_site_label
_atom_site_type_symbol
_atom_site_fract_x
_atom_site_fract_y
_atom_site_fract_z
_atom_site_U_iso_or_equiv
_atom_site_adp_type
_atom_site_occupancy
_atom_site_symmetry_multiplicity
_atom_site_calc_flag
_atom_site_refinement_flags
_atom_site_disorder_assembly
_atom_site_disorder_group
Gd1 Gd 0.02870(2) 0.28441(2) 0.514727(15) 0.02963(13) Uani 1 1 d . . .
Gd2 Gd 0.0000 0.0000 0.5000 0.0351(4) Uani 1 6 d S . .
O1 O 0.0021(3) 0.0807(3) 0.5427(2) 0.049(2) Uani 1 1 d . . .
O2 O 0.0155(3) 0.1730(3) 0.5088(2) 0.0384(19) Uani 1 1 d . . .
O3 O 0.2037(3) 0.2805(3) 0.4556(2) 0.040(2) Uani 1 1 d . . .
O4 O 0.1366(3) 0.3027(3) 0.4985(2) 0.0378(19) Uani 1 1 d . . .
N1 N 0.0568(3) 0.2425(3) 0.5830(2) 0.034(2) Uani 1 1 d . . .
N2 N 0.1025(4) 0.3734(4) 0.5711(2) 0.036(3) Uani 1 1 d . . .
N3 N 0.0933(4) 0.4075(4) 0.4881(2) 0.037(2) Uani 1 1 d . . .
N4 N -0.0464(4) 0.3343(4) 0.5413(3) 0.042(3) Uani 1 1 d . . .
N5 N -0.0573(3) 0.2838(3) 0.4598(3) 0.036(2) Uani 1 1 d . . .
N6 N 0.0452(3) 0.2668(3) 0.4380(2) 0.030(2) Uani 1 1 d . . .
C1 C 0.0405(4) 0.1787(4) 0.5828(3) 0.031(3) Uani 1 1 d . . .
C2 C 0.0461(5) 0.1498(5) 0.6215(3) 0.050(4) Uani 1 1 d . . .
H2 H 0.0352 0.1046 0.6223 0.060 Uiso 1 1 calc R . .
C3 C 0.0669(5) 0.1873(5) 0.6571(4) 0.064(4) Uani 1 1 d . . .
H3 H 0.0697 0.1680 0.6829 0.076 Uiso 1 1 calc R . .
C4 C 0.0842(5) 0.2540(5) 0.6561(3) 0.056(4) Uani 1 1 d . . .
H4 H 0.0997 0.2808 0.6808 0.067 Uiso 1 1 calc R . .
C5 C 0.0784(5) 0.2804(5) 0.6180(3) 0.043(3) Uani 1 1 d . . .
C6 C 0.1033(4) 0.3553(5) 0.6133(3) 0.044(3) Uani 1 1 d . . .
C7 C 0.1215(5) 0.3976(5) 0.6461(4) 0.056(4) Uani 1 1 d . . .
H7 H 0.1181 0.3832 0.6745 0.067 Uiso 1 1 calc R . .
C8 C 0.1464(5) 0.4655(6) 0.6354(4) 0.060(4) Uani 1 1 d . . .
H8 H 0.1595 0.4968 0.6577 0.071 Uiso 1 1 calc R . .
C9 C 0.1524(5) 0.4879(5) 0.5954(3) 0.049(4) Uani 1 1 d . . .
H9 H 0.1717 0.5339 0.5891 0.059 Uiso 1 1 calc R . .
C10 C 0.1277(5) 0.4380(4) 0.5627(3) 0.039(3) Uani 1 1 d . . .
C11 C 0.1353(4) 0.4573(5) 0.5163(3) 0.039(3) Uani 1 1 d . . .
C12 C 0.1825(5) 0.5222(5) 0.5035(4) 0.051(4) Uani 1 1 d . . .
H12 H 0.2104 0.5549 0.5234 0.061 Uiso 1 1 calc R . .
C13 C 0.1863(5) 0.5365(5) 0.4598(4) 0.065(4) Uani 1 1 d . . .
H13 H 0.2180 0.5796 0.4500 0.077 Uiso 1 1 calc R . .
C14 C 0.1446(5) 0.4885(5) 0.4306(4) 0.054(4) Uani 1 1 d . . .
H14 H 0.1467 0.4977 0.4012 0.065 Uiso 1 1 calc R . .
C15 C 0.0990(4) 0.4253(5) 0.4475(3) 0.046(3) Uani 1 1 d . . .
H15 H 0.0696 0.3925 0.4281 0.055 Uiso 1 1 calc R . .
C16 C -0.0470(5) 0.3541(5) 0.5806(4) 0.063(4) Uani 1 1 d . . .
H16 H -0.0086 0.3670 0.5974 0.075 Uiso 1 1 calc R . .
C17 C -0.1003(6) 0.3574(6) 0.5989(5) 0.088(5) Uani 1 1 d . . .
H17 H -0.0973 0.3730 0.6270 0.105 Uiso 1 1 calc R . .
C18 C -0.1564(6) 0.3376(7) 0.5755(4) 0.085(5) Uani 1 1 d . . .
H18 H -0.1935 0.3387 0.5872 0.102 Uiso 1 1 calc R . .
C19 C -0.1585(5) 0.3170(5) 0.5365(4) 0.062(4) Uani 1 1 d . . .
H19 H -0.1978 0.3013 0.5202 0.074 Uiso 1 1 calc R . .
C20 C -0.1035(5) 0.3183(5) 0.5196(4) 0.041(3) Uani 1 1 d . . .
C21 C -0.1058(5) 0.2965(4) 0.4731(4) 0.045(4) Uani 1 1 d . . .
C22 C -0.1530(5) 0.2937(5) 0.4445(4) 0.048(3) Uani 1 1 d . . .
H22 H -0.1850 0.3050 0.4535 0.058 Uiso 1 1 calc R . .
C23 C -0.1530(5) 0.2743(5) 0.4032(4) 0.057(4) Uani 1 1 d . . .
H23 H -0.1857 0.2714 0.3839 0.068 Uiso 1 1 calc R . .
C24 C -0.1056(5) 0.2593(5) 0.3901(4) 0.047(3) Uani 1 1 d . . .
H24 H -0.1052 0.2461 0.3618 0.056 Uiso 1 1 calc R . .
C25 C -0.0576(5) 0.2637(5) 0.4190(3) 0.038(3) Uani 1 1 d . . .
C26 C -0.0021(5) 0.2510(5) 0.4073(3) 0.041(3) Uani 1 1 d . . .
C27 C 0.0038(5) 0.2292(5) 0.3674(3) 0.054(4) Uani 1 1 d . . .
H27 H -0.0286 0.2197 0.3462 0.065 Uiso 1 1 calc R . .
C28 C 0.0582(5) 0.2220(5) 0.3598(3) 0.059(4) Uani 1 1 d . . .
H28 H 0.0618 0.2044 0.3335 0.071 Uiso 1 1 calc R . .
C29 C 0.1073(5) 0.2400(5) 0.3896(3) 0.045(3) Uani 1 1 d . . .
H29 H 0.1460 0.2374 0.3836 0.054 Uiso 1 1 calc R . .
C30 C 0.0987(4) 0.2618(4) 0.4281(3) 0.028(3) Uani 1 1 d . . .
C31 C 0.0184(4) 0.1421(5) 0.5417(3) 0.038(3) Uani 1 1 d . . .
C32 C 0.1493(5) 0.2816(5) 0.4635(3) 0.038(3) Uani 1 1 d . . .
S1 S 0.3333 0.6667 0.57020(17) 0.0460(14) Uani 1 3 d S . .
O5 O 0.2713(3) 0.6660(3) 0.5605(3) 0.059(3) Uani 1 1 d . . .
C33 C 0.3333 0.6667 0.6264(6) 0.061(7) Uani 1 3 d S . .
F1 F 0.3868(3) 0.6671(4) 0.6426(3) 0.107(3) Uani 1 1 d . . .
S2 S 0.20487(17) 0.34826(17) 0.7500 0.052(2) Uiso 0.50 2 d SPD . 1
O6 O 0.2174(4) 0.3200(4) 0.7127(2) 0.090(6) Uiso 0.50 1 d PD . 1
O7 O 0.1406(2) 0.3444(5) 0.7500 0.049(6) Uiso 0.50 2 d SPD . 1
C34 C 0.2588(6) 0.4380(2) 0.7500 0.078(12) Uiso 0.50 2 d SPD . 1
F2 F 0.3169(8) 0.4378(14) 0.7500 0.199(15) Uiso 0.50 2 d SPD . 1
F3 F 0.2566(8) 0.4688(8) 0.7145(5) 0.147(8) Uiso 0.50 1 d PD . 1
S2A S 0.21830(17) 0.38645(18) 0.7500 0.058(2) Uiso 0.50 2 d SPD . 2
O6A O 0.2382(4) 0.3673(5) 0.7114(2) 0.070(5) Uiso 0.50 1 d PD . 2
O7A O 0.1521(2) 0.3780(6) 0.7500 0.096(9) Uiso 0.50 2 d SPD . 2
C34A C 0.2627(7) 0.4768(2) 0.7500 0.097(15) Uiso 0.50 2 d SPD . 2
F2A F 0.3269(7) 0.4962(13) 0.7500 0.130(10) Uiso 0.50 2 d SPD . 2
F3A F 0.2472(8) 0.4995(8) 0.7167(5) 0.139(8) Uiso 0.50 1 d PD . 2
S3 S 0.3333 0.6667 0.37323(12) 0.115(3) Uiso 1 3 d SD . .
O8 O 0.2719(4) 0.6055(4) 0.3639(7) 0.232(12) Uiso 0.67 1 d PD . .
O9 O 0.3333 0.6667 0.41900(15) 0.162(9) Uiso 1 3 d SD . .
S4 S 0.0627(11) 0.0442(12) 0.7500 0.156(10) Uiso 0.33 2 d SP . .
C35 C 0.0000 0.0000 0.715(2) 0.12(2) Uiso 0.50 3 d SP . .
S5 S 0.3333 0.6667 0.2968(10) 0.104(10) Uiso 0.25 3 d SP . .
S6 S 0.2002(18) 0.4176(19) 0.3333(14) 0.067(12) Uiso 0.08 1 d P . .
N7 N 0.2566(14) 0.3149(11) 0.3195(6) 0.050(10) Uiso 0.25 1 d PD . 2
C36 C 0.232(2) 0.2821(14) 0.2893(7) 0.11(2) Uiso 0.25 1 d PD . 2
C37 C 0.2029(19) 0.2404(14) 0.2500 0.101(15) Uiso 0.50 2 d SPD . 2
N8 N 0.1653(7) 0.196(2) 0.7500 0.159(18) Uiso 0.50 2 d SPD A 3
C38 C 0.2234(6) 0.222(2) 0.7500 0.17(2) Uiso 0.50 2 d SPD A 3
C39 C 0.2963(8) 0.265(2) 0.7500 0.14(2) Uiso 0.50 2 d SPD A 3
N9 N 0.0483(7) 0.3975(9) 0.3428(9) 0.071(9) Uiso 0.38 1 d PD B 4
C40 C 0.0103(6) 0.4171(10) 0.3370(14) 0.104(14) Uiso 0.38 1 d PD B 4
C41 C -0.0511(8) 0.4223(13) 0.3371(12) 0.079(11) Uiso 0.38 1 d PD B 4
N10 N -0.0502(15) 0.4549(16) 0.4260(5) 0.140(15) Uiso 0.38 1 d PD C 5
C42 C -0.0305(12) 0.4719(13) 0.4600(4) 0.052(9) Uiso 0.38 1 d PD C 5
C43 C 0.0000 0.5000 0.5000 0.081(8) Uiso 0.75 2 d SPD . 5
N11 N 0.5131(7) 0.3826(15) 0.2500 0.12(2) Uiso 0.33 2 d SPD D 6
C44 C 0.4612(7) 0.3796(13) 0.2500 0.075(17) Uiso 0.33 2 d SPD D 6
C45 C 0.4057(10) 0.3919(16) 0.2500 0.076(17) Uiso 0.33 2 d SPD D 6
N12 N -0.0080(13) 0.4884(13) 0.4772(5) 0.024(7) Uiso 0.25 1 d PD . 7
C46 C -0.022(3) 0.472(3) 0.4418(5) 0.13(3) Uiso 0.25 1 d PD E 7
C47 C -0.032(2) 0.457(2) 0.3959(6) 0.065(15) Uiso 0.25 1 d PD E 7

loop_
_atom_site_aniso_label
_atom_site_aniso_U_11
_atom_site_aniso_U_22
_atom_site_aniso_U_33
_atom_site_aniso_U_23
_atom_site_aniso_U_13
_atom_site_aniso_U_12
Gd1 0.0277(2) 0.0282(2) 0.0324(2) -0.0033(2) -0.0028(2) 0.0135(2)
Gd2 0.0292(5) 0.0292(5) 0.0470(7) 0.000 0.000 0.0146(2)
O1 0.066(4) 0.036(3) 0.055(5) -0.003(3) 0.005(4) 0.034(3)
O2 0.052(3) 0.032(3) 0.043(4) -0.002(3) -0.005(3) 0.029(3)
O3 0.045(3) 0.051(4) 0.030(4) -0.013(3) -0.005(3) 0.028(3)
O4 0.028(3) 0.044(4) 0.043(4) -0.004(3) -0.001(3) 0.019(3)
N1 0.038(4) 0.027(4) 0.034(5) -0.001(3) -0.002(3) 0.015(3)
N2 0.028(4) 0.026(4) 0.035(5) -0.003(3) 0.005(4) -0.002(4)
N3 0.055(4) 0.043(4) 0.024(4) -0.004(3) -0.003(4) 0.032(3)
N4 0.039(4) 0.042(4) 0.050(5) -0.013(4) -0.006(4) 0.025(4)
N5 0.022(4) 0.021(4) 0.066(6) 0.020(4) 0.007(4) 0.011(3)
N6 0.020(4) 0.040(4) 0.035(5) 0.000(3) -0.005(3) 0.018(3)
C1 0.020(5) 0.017(5) 0.043(6) 0.003(4) -0.011(4) 0.001(4)
C2 0.045(6) 0.048(6) 0.050(7) 0.002(5) -0.008(5) 0.017(5)
C3 0.064(8) 0.057(7) 0.049(8) 0.018(6) 0.002(6) 0.015(6)
C4 0.085(8) 0.032(6) 0.028(6) 0.010(4) 0.007(5) 0.012(6)
C5 0.060(6) 0.041(6) 0.033(6) -0.003(4) -0.001(5) 0.029(5)
C6 0.036(5) 0.047(6) 0.048(7) 0.013(5) 0.003(5) 0.020(5)
C7 0.060(7) 0.048(6) 0.054(7) -0.028(5) -0.014(5) 0.023(5)
C8 0.069(7) 0.072(7) 0.048(7) -0.023(5) -0.012(5) 0.043(6)
C9 0.050(6) 0.028(6) 0.053(7) -0.007(5) 0.005(5) 0.007(5)
C10 0.042(6) 0.018(5) 0.049(6) -0.004(4) -0.001(5) 0.009(4)
C11 0.040(5) 0.043(5) 0.042(6) 0.002(5) 0.008(5) 0.027(4)
C12 0.042(6) 0.027(6) 0.066(8) 0.004(5) 0.005(5) 0.005(5)
C13 0.069(8) 0.034(6) 0.074(9) 0.016(6) 0.013(7) 0.013(6)
C14 0.040(6) 0.039(6) 0.068(8) 0.004(6) 0.009(5) 0.009(5)
C15 0.035(5) 0.057(7) 0.044(7) 0.000(5) -0.001(5) 0.022(5)
C16 0.053(6) 0.072(8) 0.059(8) -0.006(6) 0.014(6) 0.028(6)
C17 0.091(8) 0.100(8) 0.091(11) -0.017(7) 0.030(7) 0.062(7)
C18 0.067(7) 0.137(10) 0.077(10) 0.016(8) 0.018(7) 0.069(7)
C19 0.047(6) 0.072(7) 0.073(9) -0.001(6) 0.012(6) 0.035(5)
C20 0.043(5) 0.033(5) 0.053(7) 0.008(5) 0.012(5) 0.022(4)
C21 0.031(6) 0.022(5) 0.076(9) 0.014(5) 0.013(5) 0.008(5)
C22 0.041(5) 0.045(6) 0.072(8) 0.000(5) -0.020(5) 0.030(4)
C23 0.045(6) 0.070(7) 0.060(8) 0.001(6) -0.015(5) 0.033(5)
C24 0.048(6) 0.051(6) 0.044(7) -0.009(5) -0.019(5) 0.026(5)
C25 0.027(5) 0.026(6) 0.039(6) 0.001(4) -0.009(4) -0.004(4)
C26 0.032(6) 0.044(6) 0.036(6) 0.001(5) -0.006(5) 0.010(5)
C27 0.042(6) 0.077(7) 0.044(7) -0.008(5) -0.012(5) 0.031(5)
C28 0.083(7) 0.080(7) 0.030(6) -0.009(5) 0.002(5) 0.053(6)
C29 0.043(5) 0.065(6) 0.036(6) -0.004(5) -0.010(5) 0.033(5)
C30 0.037(5) 0.016(4) 0.029(5) -0.004(3) -0.009(4) 0.012(4)
C31 0.038(5) 0.056(6) 0.033(6) 0.000(5) 0.004(4) 0.033(4)
C32 0.039(5) 0.031(5) 0.047(6) 0.013(4) 0.008(5) 0.018(4)
S1 0.0362(19) 0.0362(19) 0.066(3) 0.000 0.000 0.0181(9)
O5 0.031(4) 0.065(5) 0.079(6) 0.007(4) -0.010(4) 0.021(3)
C33 0.081(10) 0.081(10) 0.021(10) 0.000 0.000 0.041(5)
F1 0.113(5) 0.148(6) 0.079(7) 0.003(5) -0.028(4) 0.079(5)

loop_
_atom_type_symbol
_atom_type_description
_atom_type_scat_dispersion_real
_atom_type_scat_dispersion_imag
_atom_type_scat_source
C C 0.0033 0.0016 'International Tables Vol C Tables 4.2.6.8 and 6.1.1.4'
H H 0.0000 0.0000 'International Tables Vol C Tables 4.2.6.8 and 6.1.1.4'
N N 0.0061 0.0033 'International Tables Vol C Tables 4.2.6.8 and 6.1.1.4'
O O 0.0106 0.0060 'International Tables Vol C Tables 4.2.6.8 and 6.1.1.4'
Gd Gd -0.1653 3.9035 'International Tables Vol C Tables 4.2.6.8 and 6.1.1.4'
S S 0.1246 0.1234 'International Tables Vol C Tables 4.2.6.8 and 6.1.1.4'
F F 0.0171 0.0103 'International Tables Vol C Tables 4.2.6.8 and 6.1.1.4'

loop_
_geom_angle_atom_site_label_1
_geom_angle_atom_site_label_2
_geom_angle_atom_site_label_3
_geom_angle
_geom_angle_site_symmetry_1
_geom_angle_site_symmetry_3
_geom_angle_publ_flag
O4 Gd1 O3 142.5(2) . 9_556 ?
O4 Gd1 O2 74.8(2) . . ?
O3 Gd1 O2 70.53(19) 9_556 . ?
O4 Gd1 N6 65.8(2) . . ?
O3 Gd1 N6 115.2(2) 9_556 . ?
O2 Gd1 N6 72.8(2) . . ?
O4 Gd1 N1 78.8(2) . . ?
O3 Gd1 N1 74.4(2) 9_556 . ?
O2 Gd1 N1 65.7(2) . . ?
N6 Gd1 N1 131.0(3) . . ?
O4 Gd1 N3 76.0(2) . . ?
O3 Gd1 N3 141.3(2) 9_556 . ?
O2 Gd1 N3 145.9(2) . . ?
N6 Gd1 N3 79.4(2) . . ?
N1 Gd1 N3 124.5(2) . . ?
O4 Gd1 N2 77.9(2) . . ?
O3 Gd1 N2 111.0(2) 9_556 . ?
O2 Gd1 N2 124.9(2) . . ?
N6 Gd1 N2 133.7(2) . . ?
N1 Gd1 N2 62.5(2) . . ?
N3 Gd1 N2 64.2(2) . . ?
O4 Gd1 N5 125.8(2) . . ?
O3 Gd1 N5 77.3(2) 9_556 . ?
O2 Gd1 N5 104.4(2) . . ?
N6 Gd1 N5 62.8(3) . . ?
N1 Gd1 N5 151.7(2) . . ?
N3 Gd1 N5 79.2(2) . . ?
N2 Gd1 N5 130.3(3) . . ?
O4 Gd1 N4 148.2(2) . . ?
O3 Gd1 N4 65.4(2) 9_556 . ?
O2 Gd1 N4 135.8(2) . . ?
N6 Gd1 N4 124.0(3) . . ?
N1 Gd1 N4 104.1(3) . . ?
N3 Gd1 N4 76.7(2) . . ?
N2 Gd1 N4 75.8(3) . . ?
N5 Gd1 N4 63.4(3) . . ?
O1 Gd2 O1 91.3(3) . 9_556 ?
O1 Gd2 O1 88.7(3) . 2 ?
O1 Gd2 O1 91.3(3) 9_556 2 ?
O1 Gd2 O1 179.998(1) . 7_556 ?
O1 Gd2 O1 88.7(3) 9_556 7_556 ?
O1 Gd2 O1 91.3(3) 2 7_556 ?
O1 Gd2 O1 91.3(3) . 8_556 ?
O1 Gd2 O1 88.7(3) 9_556 8_556 ?
O1 Gd2 O1 179.999(1) 2 8_556 ?
O1 Gd2 O1 88.7(3) 7_556 8_556 ?
O1 Gd2 O1 88.7(3) . 3 ?
O1 Gd2 O1 179.999(2) 9_556 3 ?
O1 Gd2 O1 88.7(3) 2 3 ?
O1 Gd2 O1 91.3(3) 7_556 3 ?
O1 Gd2 O1 91.3(3) 8_556 3 ?
C31 O1 Gd2 140.3(6) . . ?
C31 O2 Gd1 120.8(6) . . ?
C32 O3 Gd1 144.2(6) . 8_556 ?
C32 O4 Gd1 122.2(6) . . ?
C1 N1 C5 122.5(9) . . ?
C1 N1 Gd1 115.4(6) . . ?
C5 N1 Gd1 121.6(7) . . ?
C10 N2 C6 117.6(8) . . ?
C10 N2 Gd1 119.8(6) . . ?
C6 N2 Gd1 120.8(6) . . ?
C15 N3 C11 115.9(8) . . ?
C15 N3 Gd1 124.2(6) . . ?
C11 N3 Gd1 118.7(6) . . ?
C16 N4 C20 112.8(9) . . ?
C16 N4 Gd1 124.5(8) . . ?
C20 N4 Gd1 118.7(7) . . ?
C21 N5 C25 119.9(9) . . ?
C21 N5 Gd1 120.0(7) . . ?
C25 N5 Gd1 119.7(7) . . ?
C30 N6 C26 117.7(9) . . ?
C30 N6 Gd1 117.4(6) . . ?
C26 N6 Gd1 123.9(6) . . ?
N1 C1 C2 118.2(9) . . ?
N1 C1 C31 117.5(9) . . ?
C2 C1 C31 124.2(9) . . ?
C3 C2 C1 119.7(11) . . ?
C2 C3 C4 120.4(11) . . ?
C5 C4 C3 118.3(10) . . ?
N1 C5 C4 120.8(9) . . ?
N1 C5 C6 117.7(9) . . ?
C4 C5 C6 121.2(9) . . ?
C7 C6 N2 124.2(10) . . ?
C7 C6 C5 123.5(10) . . ?
N2 C6 C5 112.2(9) . . ?
C6 C7 C8 115.5(11) . . ?
C9 C8 C7 123.9(10) . . ?
C8 C9 C10 116.0(10) . . ?
N2 C10 C9 122.3(10) . . ?
N2 C10 C11 116.4(8) . . ?
C9 C10 C11 121.0(9) . . ?
N3 C11 C12 123.3(10) . . ?
N3 C11 C10 116.3(8) . . ?
C12 C11 C10 120.4(9) . . ?
C11 C12 C13 117.1(9) . . ?
C14 C13 C12 121.5(10) . . ?
C13 C14 C15 115.9(11) . . ?
N3 C15 C14 126.2(9) . . ?
N4 C16 C17 124.6(11) . . ?
C18 C17 C16 118.6(13) . . ?
C19 C18 C17 119.1(13) . . ?
C18 C19 C20 119.6(12) . . ?
N4 C20 C19 125.1(11) . . ?
N4 C20 C21 115.8(9) . . ?
C19 C20 C21 119.0(10) . . ?
N5 C21 C22 120.3(11) . . ?
N5 C21 C20 117.7(10) . . ?
C22 C21 C20 121.9(10) . . ?
C23 C22 C21 120.0(11) . . ?
C24 C23 C22 119.7(11) . . ?
C23 C24 C25 119.6(11) . . ?
N5 C25 C24 120.4(10) . . ?
N5 C25 C26 116.1(9) . . ?
C24 C25 C26 123.4(10) . . ?
N6 C26 C27 121.9(10) . . ?
N6 C26 C25 115.1(9) . . ?
C27 C26 C25 122.9(9) . . ?
C28 C27 C26 117.8(10) . . ?
C29 C28 C27 121.1(11) . . ?
C28 C29 C30 118.0(10) . . ?
N6 C30 C29 123.4(9) . . ?
N6 C30 C32 114.4(8) . . ?
C29 C30 C32 122.2(10) . . ?
O1 C31 O2 125.0(9) . . ?
O1 C31 C1 115.9(9) . . ?
O2 C31 C1 119.0(9) . . ?
O3 C32 O4 125.1(9) . . ?
O3 C32 C30 117.8(9) . . ?
O4 C32 C30 116.9(9) . . ?
O5 S1 O5 115.7(3) . 3_565 ?
O5 S1 O5 115.7(3) . 2_665 ?
O5 S1 O5 115.7(3) 3_565 2_665 ?
O5 S1 C33 102.2(4) . . ?
O5 S1 C33 102.2(4) 3_565 . ?
O5 S1 C33 102.2(4) 2_665 . ?
F1 C33 F1 106.2(9) 2_665 3_565 ?
F1 C33 F1 106.2(9) 2_665 . ?
F1 C33 F1 106.2(9) 3_565 . ?
F1 C33 S1 112.5(9) 2_665 . ?
F1 C33 S1 112.5(9) 3_565 . ?
F1 C33 S1 112.5(9) . . ?
O6 S2 O6 109.1(9) 10_557 . ?
O6 S2 O7 113.9(5) 10_557 . ?
O6 S2 O7 113.9(5) . . ?
O6 S2 C34 109.9(4) 10_557 . ?
O6 S2 C34 109.9(4) . . ?
O7 S2 C34 99.7(7) . . ?
F3 C34 F3 113.1(19) 10_557 . ?
F3 C34 F2 107.8(12) 10_557 . ?
F3 C34 F2 107.8(12) . . ?
F3 C34 S2 115.0(8) 10_557 . ?
F3 C34 S2 115.0(8) . . ?
F2 C34 S2 96.4(12) . . ?
O7A S2A O6A 115.9(4) . 10_557 ?
O7A S2A O6A 115.9(4) . . ?
O6A S2A O6A 114.5(9) 10_557 . ?
O7A S2A C34A 96.2(7) . . ?
O6A S2A C34A 105.7(5) 10_557 . ?
O6A S2A C34A 105.7(5) . . ?
F3A C34A F3A 108(2) . 10_557 ?
F3A C34A F2A 110.7(11) . . ?
F3A C34A F2A 110.7(11) 10_557 . ?
F3A C34A S2A 110.7(8) . . ?
F3A C34A S2A 110.7(8) 10_557 . ?
F2A C34A S2A 106.5(13) . . ?
O9 S3 O8 101.7(9) . 3_565 ?
O9 S3 O8 101.7(9) . 2_665 ?
O8 S3 O8 116.0(6) 3_565 2_665 ?
O9 S3 O8 101.7(9) . . ?
O8 S3 O8 116.0(6) 3_565 . ?
O8 S3 O8 116.0(6) 2_665 . ?
O9 S3 S5 180.000(9) . . ?
O8 S3 S5 78.3(9) 3_565 . ?
O8 S3 S5 78.3(9) 2_665 . ?
O8 S3 S5 78.3(9) . . ?
C35 S4 C35 81(4) 10_557 . ?
C35 S4 S4 48.9(13) 10_557 2 ?
C35 S4 S4 48.9(13) . 2 ?
C35 S4 S4 48.9(13) 10_557 3 ?
C35 S4 S4 48.9(13) . 3 ?
S4 S4 S4 59.999(5) 2 3 ?
S4 C35 S4 82(3) 2 3 ?
S4 C35 S4 82(3) 2 . ?
S4 C35 S4 82(3) 3 . ?
N7 C36 C37 177(6) . . ?
C36 C37 C36 111(3) . 10_556 ?
N8 C38 C39 170(6) . . ?
N9 C40 C41 162(3) . . ?
N10 C42 C43 173(3) . . ?
C42 C43 C42 180.000(7) 7_566 . ?
N11 C44 C45 167(3) . . ?
C46 N12 N12 177(6) . 7_566 ?
N12 C46 C47 174(6) . . ?

loop_
_geom_bond_atom_site_label_1
_geom_bond_atom_site_label_2
_geom_bond_distance
_geom_bond_site_symmetry_2
_geom_bond_publ_flag
Gd1 O4 2.354(6) . ?
Gd1 O3 2.385(7) 9_556 ?
Gd1 O2 2.432(6) . ?
Gd1 N6 2.498(8) . ?
Gd1 N1 2.559(8) . ?
Gd1 N3 2.590(7) . ?
Gd1 N2 2.592(7) . ?
Gd1 N5 2.616(8) . ?
Gd1 N4 2.641(9) . ?
Gd2 O1 2.268(7) . ?
Gd2 O1 2.268(7) 9_556 ?
Gd2 O1 2.268(7) 2 ?
Gd2 O1 2.268(7) 7_556 ?
Gd2 O1 2.268(7) 8_556 ?
Gd2 O1 2.268(7) 3 ?
O1 C31 1.269(12) . ?
O2 C31 1.272(12) . ?
O3 C32 1.287(12) . ?
O3 Gd1 2.385(7) 8_556 ?
O4 C32 1.293(12) . ?
N1 C1 1.320(11) . ?
N1 C5 1.332(12) . ?
N2 C10 1.322(11) . ?
N2 C6 1.387(13) . ?
N3 C15 1.321(12) . ?
N3 C11 1.385(11) . ?
N4 C16 1.315(13) . ?
N4 C20 1.356(12) . ?
N5 C21 1.352(13) . ?
N5 C25 1.357(13) . ?
N6 C30 1.328(12) . ?
N6 C26 1.357(12) . ?
C1 C2 1.419(14) . ?
C1 C31 1.482(13) . ?
C2 C3 1.343(15) . ?
C3 C4 1.379(15) . ?
C4 C5 1.373(14) . ?
C5 C6 1.528(13) . ?
C6 C7 1.331(14) . ?
C7 C8 1.408(15) . ?
C8 C9 1.335(15) . ?
C9 C10 1.427(14) . ?
C10 C11 1.505(14) . ?
C11 C12 1.395(12) . ?
C12 C13 1.402(16) . ?
C13 C14 1.384(15) . ?
C14 C15 1.404(13) . ?
C16 C17 1.389(16) . ?
C17 C18 1.350(17) . ?
C18 C19 1.303(17) . ?
C19 C20 1.356(14) . ?
C20 C21 1.533(16) . ?
C21 C22 1.381(15) . ?
C22 C23 1.370(16) . ?
C23 C24 1.361(15) . ?
C24 C25 1.391(14) . ?
C25 C26 1.491(15) . ?
C26 C27 1.378(15) . ?
C27 C28 1.361(15) . ?
C28 C29 1.359(14) . ?
C29 C30 1.360(13) . ?
C30 C32 1.502(13) . ?
S1 O5 1.451(7) . ?
S1 O5 1.451(7) 3_565 ?
S1 O5 1.451(7) 2_665 ?
S1 C33 1.760(19) . ?
C33 F1 1.327(10) 2_665 ?
C33 F1 1.327(10) 3_565 ?
C33 F1 1.327(10) . ?
S2 O6 1.435(5) 10_557 ?
S2 O6 1.435(5) . ?
S2 O7 1.435(5) . ?
S2 C34 1.800(4) . ?
C34 F3 1.333(14) 10_557 ?
C34 F3 1.333(14) . ?
C34 F2 1.339(17) . ?
S2A O7A 1.435(5) . ?
S2A O6A 1.436(5) 10_557 ?
S2A O6A 1.436(5) . ?
S2A C34A 1.800(4) . ?
C34A F3A 1.294(14) . ?
C34A F3A 1.294(14) 10_557 ?
C34A F2A 1.312(16) . ?
S3 O9 1.433(4) . ?
S3 O8 1.440(5) 3_565 ?
S3 O8 1.440(5) 2_665 ?
S3 O8 1.440(5) . ?
S3 S5 2.39(3) . ?
S4 C35 1.69(4) 10_557 ?
S4 C35 1.69(4) . ?
S4 S4 2.22(4) 2 ?
S4 S4 2.22(4) 3 ?
C35 S4 1.69(4) 2 ?
C35 S4 1.69(4) 3 ?
N7 C36 1.165(17) . ?
C36 C37 1.495(16) . ?
C37 C36 1.495(16) 10_556 ?
N8 C38 1.158(15) . ?
C38 C39 1.461(16) . ?
N9 C40 1.181(17) . ?
C40 C41 1.475(16) . ?
N10 C42 1.146(16) . ?
C42 C43 1.423(13) . ?
C43 C42 1.423(13) 7_566 ?
N11 C44 1.159(16) . ?
C44 C45 1.439(18) . ?
N12 C46 1.162(16) . ?
N12 N12 1.50(3) 7_566 ?
C46 C47 1.474(17) . ?
